data_7703913
loop_
_publ_author_name
'Fortu\~no, Consuelo'
'Mart\'in, Antonio'
'Mastrorilli, Piero'
'Latronico, Mario'
'Petrelli, Valentina'
'Todisco, Stefano'

_publ_section_title
;
 Stable mixed-valence diphenylphosphanido bridged
 platinum(ii)-platinum(iv) complexes.
;
_journal_issue 15
_journal_name_full 'Dalton transactions (Cambridge, England : 2003)'
_journal_page_first 4935
_journal_page_last 4955
_journal_paper_doi 10.1039/d0dt00712a
_journal_volume 49
_journal_year 2020
_chemical_formula_moiety 'C52 H34 F10 N2 P2 Pt2 S2, 2(C H2 Cl2)'
_chemical_formula_sum 'C54 H38 Cl4 F10 N2 P2 Pt2 S2'
_chemical_formula_weight 1562.90
_chemical_name_common 'CFT 128.1 CH2Cl2/hex'
_space_group_crystal_system monoclinic
_space_group_IT_number 14
_space_group_name_Hall '-P 2ybc'
_space_group_name_H-M_alt 'P 1 21/c 1'
_atom_sites_solution_hydrogens geom
_audit_creation_method SHELXL-2013
_audit_update_record
;
2020-02-06 deposited with the CCDC.	2020-03-23 downloaded from the CCDC.
;
_cell_angle_alpha 90
_cell_angle_beta 97.5230(10)
_cell_angle_gamma 90
_cell_formula_units_Z 4
_cell_length_a 10.9852(9)
_cell_length_b 24.082(2)
_cell_length_c 20.5966(17)
_cell_measurement_reflns_used 9807
_cell_measurement_temperature 100(2)
_cell_measurement_theta_max 30.8847
_cell_measurement_theta_min 2.5217
_cell_volume 5401.8(8)
_computing_cell_refinement 'SAINT V8.38A (Bruker AXS Inc., 2017)'
_computing_data_collection 'Bruker APEX2'
_computing_data_reduction 'SAINT V8.38A (Bruker AXS Inc., 2017)'
_computing_molecular_graphics 'Bruker SHELXTL'
_computing_publication_material 'Bruker SHELXTL'
_computing_structure_refinement 'SHELXL-2013 (Sheldrick, 2013)'
_computing_structure_solution 'SHELXS-97 (Sheldrick 2008)'
_diffrn_ambient_temperature 100(2)
_diffrn_detector_area_resol_mean 8.3333
_diffrn_measured_fraction_theta_full 1.000
_diffrn_measured_fraction_theta_max 0.923
_diffrn_measurement_device_type 'Bruker APEX-II CCD'
_diffrn_measurement_method '\f and \w scans'
_diffrn_radiation_type MoK\a
_diffrn_radiation_wavelength 0.71073
_diffrn_reflns_av_R_equivalents 0.0228
_diffrn_reflns_av_unetI/netI 0.0264
_diffrn_reflns_Laue_measured_fraction_full 1.000
_diffrn_reflns_Laue_measured_fraction_max 0.923
_diffrn_reflns_limit_h_max 15
_diffrn_reflns_limit_h_min -12
_diffrn_reflns_limit_k_max 33
_diffrn_reflns_limit_k_min -34
_diffrn_reflns_limit_l_max 29
_diffrn_reflns_limit_l_min -28
_diffrn_reflns_number 50792
_diffrn_reflns_point_group_measured_fraction_full 1.000
_diffrn_reflns_point_group_measured_fraction_max 0.923
_diffrn_reflns_theta_full 25.000
_diffrn_reflns_theta_max 31.096
_diffrn_reflns_theta_min 1.307
_exptl_absorpt_coefficient_mu 5.583
_exptl_absorpt_correction_T_max 0.4335
_exptl_absorpt_correction_T_min 0.3531
_exptl_absorpt_correction_type multi-scan
_exptl_absorpt_process_details
;
SADABS-2016/2 - Bruker AXS area detector scaling and absorption correction
;
_exptl_crystal_colour 'clear colourless'
_exptl_crystal_density_diffrn 1.922
_exptl_crystal_density_method 'not measured'
_exptl_crystal_description prismatic
_exptl_crystal_F_000 3008
_exptl_crystal_size_max 0.340
_exptl_crystal_size_mid 0.220
_exptl_crystal_size_min 0.180
_refine_diff_density_max 1.338
_refine_diff_density_min -1.453
_refine_diff_density_rms 0.113
_refine_ls_extinction_method none
_refine_ls_goodness_of_fit_ref 1.005
_refine_ls_hydrogen_treatment constr
_refine_ls_matrix_type full
_refine_ls_number_parameters 715
_refine_ls_number_reflns 16002
_refine_ls_number_restraints 18
_refine_ls_restrained_S_all 1.007
_refine_ls_R_factor_all 0.0298
_refine_ls_R_factor_gt 0.0232
_refine_ls_shift/su_max 0.003
_refine_ls_shift/su_mean 0.000
_refine_ls_structure_factor_coef Fsqd
_refine_ls_weighting_details 'w=1/[\s^2^(Fo^2^)+(0.0214P)^2^+9.8809P] where P=(Fo^2^+2Fc^2^)/3'
_refine_ls_weighting_scheme calc
_refine_ls_wR_factor_gt 0.0505
_refine_ls_wR_factor_ref 0.0525
_reflns_Friedel_coverage 0.000
_reflns_number_gt 14119
_reflns_number_total 16002
_reflns_threshold_expression 'I > 2\s(I)'
_cod_data_source_file d0dt00712a2.cif
_cod_data_source_block 4_AMT1181
_cod_depositor_comments
;
The following automatic conversions were performed:

data item '_exptl_absorpt_correction_type' value 'Multi-Scan' was
changed to 'multi-scan' in accordance with the
/home/data/users/saulius/crontab/automatic-downloads/rss-feeds/RSC/lib/dictionaries/cif_core.dic
dictionary named 'cif_core.dic' version 2.4.2 last updated on
2011-04-26.

Automatic conversion script
Id: cif_fix_values 7556 2019-12-06 15:28:31Z antanas 

 Adding full bibliography for 7703910--7703914.cif.
;
_cod_original_cell_volume 5401.9(8)
_cod_original_sg_symbol_H-M 'P 21/c'
_cod_database_code 7703913
_shelx_space_group_comment
;
The symmetry employed for this shelxl refinement is uniquely defined
by the following loop, which should always be used as a source of
symmetry information in preference to the above space-group names.
They are only intended as comments.
;
_shelx_estimated_absorpt_t_min 0.253
_shelx_estimated_absorpt_t_max 0.433
_shelxl_version_number 2013-4

loop_
_space_group_symop_operation_xyz
'x, y, z'
'-x, y+1/2, -z+1/2'
'-x, -y, -z'
'x, -y-1/2, z-1/2'

loop_
_atom_site_label
_atom_site_type_symbol
_atom_site_fract_x
_atom_site_fract_y
_atom_site_fract_z
_atom_site_U_iso_or_equiv
_atom_site_adp_type
_atom_site_occupancy
_atom_site_site_symmetry_order
_atom_site_calc_flag
_atom_site_refinement_flags_posn
_atom_site_refinement_flags_adp
_atom_site_refinement_flags_occupancy
_atom_site_disorder_assembly
_atom_site_disorder_group
Pt1 Pt 0.72778(2) 0.39792(2) 0.80468(2) 0.01126(2) Uani 1 1 d . . . . .
Pt2 Pt 0.62999(2) 0.52142(2) 0.71832(2) 0.00983(2) Uani 1 1 d . . . . .
P1 P 0.81144(6) 0.47196(3) 0.75327(3) 0.01132(12) Uani 1 1 d . . . . .
P2 P 0.57396(6) 0.46353(3) 0.79988(3) 0.01167(12) Uani 1 1 d . . . . .
S1 S 0.65552(6) 0.60258(3) 0.78850(3) 0.01489(12) Uani 1 1 d . . . . .
S2 S 0.43709(6) 0.57411(3) 0.70176(3) 0.01589(12) Uani 1 1 d . . . . .
F1 F 0.75296(15) 0.30736(7) 0.69382(9) 0.0241(4) Uani 1 1 d . . . . .
F2 F 0.91802(19) 0.23047(8) 0.67740(11) 0.0380(5) Uani 1 1 d . . . . .
F3 F 1.10982(19) 0.21015(9) 0.77239(13) 0.0484(6) Uani 1 1 d . . . . .
F4 F 1.13468(19) 0.27228(9) 0.88413(12) 0.0457(6) Uani 1 1 d . . . . .
F5 F 0.97473(17) 0.35284(8) 0.90051(9) 0.0302(4) Uani 1 1 d . . . . .
F6 F 0.73320(17) 0.37287(7) 0.95877(8) 0.0251(4) Uani 1 1 d . . . . .
F7 F 0.6113(2) 0.29986(9) 1.02448(9) 0.0364(5) Uani 1 1 d . . . . .
F8 F 0.4515(2) 0.22664(8) 0.95923(11) 0.0396(5) Uani 1 1 d . . . . .
F9 F 0.40977(19) 0.22936(8) 0.82552(11) 0.0374(5) Uani 1 1 d . . . . .
F10 F 0.52847(17) 0.30223(7) 0.75900(8) 0.0262(4) Uani 1 1 d . . . . .
N1 N 0.68991(19) 0.56631(9) 0.63743(10) 0.0123(4) Uani 1 1 d . . . . .
N2 N 0.4485(2) 0.66146(10) 0.78396(12) 0.0210(5) Uani 1 1 d . . . . .
C1 C 0.8578(2) 0.33665(11) 0.79670(14) 0.0178(5) Uani 1 1 d . . . . .
C2 C 0.8483(3) 0.30216(11) 0.74247(16) 0.0212(6) Uani 1 1 d . . . . .
C3 C 0.9318(3) 0.26074(12) 0.73281(18) 0.0270(7) Uani 1 1 d . . . . .
C4 C 1.0291(3) 0.25061(13) 0.7806(2) 0.0333(8) Uani 1 1 d . . . . .
C5 C 1.0400(3) 0.28198(13) 0.83649(19) 0.0317(8) Uani 1 1 d . . . . .
C6 C 0.9557(3) 0.32375(12) 0.84354(16) 0.0241(6) Uani 1 1 d . . . . .
C7 C 0.6374(2) 0.34096(11) 0.85547(13) 0.0146(5) Uani 1 1 d . . . . .
C8 C 0.6538(3) 0.33783(11) 0.92325(13) 0.0175(5) Uani 1 1 d . . . . .
C9 C 0.5923(3) 0.30049(12) 0.95854(15) 0.0234(6) Uani 1 1 d . . . . .
C10 C 0.5106(3) 0.26350(12) 0.92575(17) 0.0263(7) Uani 1 1 d . . . . .
C11 C 0.4904(3) 0.26500(12) 0.85832(16) 0.0242(6) Uani 1 1 d . . . . .
C12 C 0.5536(3) 0.30294(11) 0.82516(14) 0.0184(5) Uani 1 1 d . . . . .
C13 C 0.6003(2) 0.46137(11) 0.64629(12) 0.0123(5) Uani 1 1 d . . . . .
C14 C 0.5628(2) 0.40666(11) 0.64919(13) 0.0154(5) Uani 1 1 d . . . . .
H14 H 0.5443 0.3920 0.6896 0.019 Uiso 1 1 calc R U . . .
C15 C 0.5515(3) 0.37233(12) 0.59316(15) 0.0198(6) Uani 1 1 d . . . . .
H15 H 0.5243 0.3351 0.5964 0.024 Uiso 1 1 calc R U . . .
C16 C 0.5790(3) 0.39180(12) 0.53415(14) 0.0204(6) Uani 1 1 d . . . . .
H16 H 0.5698 0.3682 0.4969 0.024 Uiso 1 1 calc R U . . .
C17 C 0.6208(2) 0.44645(12) 0.52881(13) 0.0168(5) Uani 1 1 d . . . . .
C18 C 0.6542(3) 0.46905(13) 0.46932(13) 0.0202(6) Uani 1 1 d . . . . .
H18 H 0.6469 0.4464 0.4313 0.024 Uiso 1 1 calc R U . . .
C19 C 0.6959(2) 0.52190(13) 0.46554(13) 0.0193(5) Uani 1 1 d . . . . .
H19 H 0.7161 0.5356 0.4250 0.023 Uiso 1 1 calc R U . . .
C20 C 0.7099(2) 0.55710(12) 0.52219(12) 0.0157(5) Uani 1 1 d . . . . .
C21 C 0.7536(3) 0.61179(12) 0.52224(14) 0.0191(5) Uani 1 1 d . . . . .
H21 H 0.7756 0.6278 0.4833 0.023 Uiso 1 1 calc R U . . .
C22 C 0.7642(3) 0.64201(12) 0.57935(14) 0.0197(5) Uani 1 1 d . . . . .
H22 H 0.7938 0.6791 0.5800 0.024 Uiso 1 1 calc R U . . .
C23 C 0.7314(2) 0.61807(11) 0.63635(13) 0.0154(5) Uani 1 1 d . . . . .
H23 H 0.7390 0.6394 0.6755 0.019 Uiso 1 1 calc R U . . .
C24 C 0.6780(2) 0.53549(11) 0.58129(12) 0.0120(5) Uani 1 1 d . . . . .
C25 C 0.6311(2) 0.48065(11) 0.58548(12) 0.0135(5) Uani 1 1 d . . . . .
C26 C 0.5055(2) 0.61913(11) 0.76073(13) 0.0157(5) Uani 1 1 d . . . . .
C27 C 0.5126(3) 0.69703(12) 0.83490(15) 0.0275(7) Uani 1 1 d . . . . .
H27A H 0.5522 0.6739 0.8708 0.041 Uiso 1 1 calc R U . . .
H27B H 0.4536 0.7221 0.8516 0.041 Uiso 1 1 calc R U . . .
H27C H 0.5750 0.7189 0.8165 0.041 Uiso 1 1 calc R U . . .
C28 C 0.3209(3) 0.67400(15) 0.7613(2) 0.0356(8) Uani 1 1 d . . . . .
H28A H 0.2858 0.6445 0.7318 0.053 Uiso 1 1 calc R U . . .
H28B H 0.3155 0.7095 0.7379 0.053 Uiso 1 1 calc R U . . .
H28C H 0.2750 0.6764 0.7989 0.053 Uiso 1 1 calc R U . . .
C29 C 0.8963(2) 0.46476(11) 0.68309(13) 0.0139(5) Uani 1 1 d . . . . .
C30 C 0.8783(2) 0.41696(12) 0.64477(14) 0.0180(5) Uani 1 1 d . . . . .
H30 H 0.8290 0.3877 0.6579 0.022 Uiso 1 1 calc R U . . .
C31 C 0.9319(3) 0.41177(14) 0.58738(14) 0.0233(6) Uani 1 1 d . . . . .
H31 H 0.9199 0.3788 0.5620 0.028 Uiso 1 1 calc R U . . .
C32 C 1.0024(3) 0.45438(14) 0.56740(14) 0.0242(6) Uani 1 1 d . . . . .
H32 H 1.0376 0.4511 0.5278 0.029 Uiso 1 1 calc R U . . .
C33 C 1.0215(3) 0.50199(13) 0.60531(15) 0.0237(6) Uani 1 1 d . . . . .
H33 H 1.0705 0.5312 0.5918 0.028 Uiso 1 1 calc R U . . .
C34 C 0.9696(3) 0.50717(12) 0.66278(14) 0.0186(5) Uani 1 1 d . . . . .
H34 H 0.9839 0.5398 0.6886 0.022 Uiso 1 1 calc R U . . .
C35 C 0.9112(2) 0.51383(11) 0.81219(13) 0.0150(5) Uani 1 1 d . . . . .
C36 C 0.9362(3) 0.57011(12) 0.80324(15) 0.0201(6) Uani 1 1 d . . . . .
H36 H 0.8991 0.5887 0.7650 0.024 Uiso 1 1 calc R U . . .
C37 C 1.0145(3) 0.59892(13) 0.84953(17) 0.0280(7) Uani 1 1 d . . . . .
H37 H 1.0314 0.6370 0.8427 0.034 Uiso 1 1 calc R U . . .
C38 C 1.0685(3) 0.57241(15) 0.90588(17) 0.0323(7) Uani 1 1 d . . . . .
H38 H 1.1219 0.5923 0.9377 0.039 Uiso 1 1 calc R U . . .
C39 C 1.0442(3) 0.51687(14) 0.91548(16) 0.0288(7) Uani 1 1 d . . . . .
H39 H 1.0809 0.4986 0.9540 0.035 Uiso 1 1 calc R U . . .
C40 C 0.9665(3) 0.48773(12) 0.86904(14) 0.0205(6) Uani 1 1 d . . . . .
H40 H 0.9507 0.4495 0.8760 0.025 Uiso 1 1 calc R U . . .
C41 C 0.5614(2) 0.50452(11) 0.87282(13) 0.0154(5) Uani 1 1 d . . . . .
C42 C 0.4544(3) 0.53494(12) 0.87821(14) 0.0190(5) Uani 1 1 d . . . . .
H42 H 0.3849 0.5310 0.8459 0.023 Uiso 1 1 calc R U . . .
C43 C 0.4494(3) 0.57065(13) 0.93026(15) 0.0252(6) Uani 1 1 d . . . . .
H43 H 0.3766 0.5911 0.9337 0.030 Uiso 1 1 calc R U . . .
C44 C 0.5503(3) 0.57655(14) 0.97736(15) 0.0315(7) Uani 1 1 d . . . . .
H44 H 0.5476 0.6020 1.0123 0.038 Uiso 1 1 calc R U . . .
C45 C 0.6551(3) 0.54558(14) 0.97389(15) 0.0300(7) Uani 1 1 d . . . . .
H45 H 0.7232 0.5492 1.0071 0.036 Uiso 1 1 calc R U . . .
C46 C 0.6614(3) 0.50918(12) 0.92195(13) 0.0207(6) Uani 1 1 d . . . . .
H46 H 0.7332 0.4876 0.9199 0.025 Uiso 1 1 calc R U . . .
C47 C 0.4173(2) 0.43675(11) 0.78316(13) 0.0144(5) Uani 1 1 d . . . . .
C48 C 0.3416(2) 0.44177(12) 0.72359(13) 0.0173(5) Uani 1 1 d . . . . .
H48 H 0.3711 0.4603 0.6880 0.021 Uiso 1 1 calc R U . . .
C49 C 0.2237(3) 0.42001(13) 0.71577(15) 0.0226(6) Uani 1 1 d . . . . .
H49 H 0.1735 0.4231 0.6747 0.027 Uiso 1 1 calc R U . . .
C50 C 0.1786(3) 0.39370(14) 0.76786(16) 0.0271(7) Uani 1 1 d . . . . .
H50 H 0.0976 0.3791 0.7626 0.033 Uiso 1 1 calc R U . . .
C51 C 0.2527(3) 0.38894(14) 0.82751(16) 0.0256(6) Uani 1 1 d . . . . .
H51 H 0.2220 0.3714 0.8634 0.031 Uiso 1 1 calc R U . . .
C52 C 0.3711(3) 0.40961(12) 0.83494(14) 0.0190(5) Uani 1 1 d . . . . .
H52 H 0.4218 0.4054 0.8757 0.023 Uiso 1 1 calc R U . . .
C53 C 0.8064(6) 0.2003(3) 0.9181(4) 0.063(2) Uani 0.7 1 d . . P A 1
H53A H 0.7889 0.2299 0.8848 0.076 Uiso 0.7 1 calc R U P A 1
H53B H 0.7278 0.1818 0.9234 0.076 Uiso 0.7 1 calc R U P A 1
Cl1 Cl 0.8666(4) 0.22947(14) 0.99099(19) 0.1282(15) Uani 0.7 1 d . U P A 1
Cl2 Cl 0.9066(2) 0.15199(11) 0.89094(16) 0.0738(9) Uani 0.7 1 d . . P A 1
C53' C 0.8910(18) 0.2260(8) 0.9511(9) 0.056(4) Uani 0.3 1 d . U P B 2
H53C H 0.8474 0.2551 0.9232 0.067 Uiso 0.3 1 calc R U P B 2
H53D H 0.9801 0.2337 0.9541 0.067 Uiso 0.3 1 calc R U P B 2
Cl1' Cl 0.8475(4) 0.2302(2) 1.0283(2) 0.0515(11) Uani 0.3 1 d . . P B 2
Cl2' Cl 0.8616(11) 0.1632(4) 0.9145(4) 0.117(3) Uani 0.3 1 d . U P B 2
C54 C 1.1631(5) 0.2262(2) 0.6018(3) 0.0685(15) Uani 1 1 d . . . . .
H54A H 1.1907 0.1955 0.6321 0.082 Uiso 1 1 calc R U . . .
H54B H 1.0737 0.2219 0.5883 0.082 Uiso 1 1 calc R U . . .
Cl3 Cl 1.19111(15) 0.28937(6) 0.64212(9) 0.0845(5) Uani 1 1 d . . . . .
Cl4 Cl 1.2386(2) 0.22216(10) 0.53369(8) 0.1172(8) Uani 1 1 d . . . . .

loop_
_atom_site_aniso_label
_atom_site_aniso_U_11
_atom_site_aniso_U_22
_atom_site_aniso_U_33
_atom_site_aniso_U_23
_atom_site_aniso_U_13
_atom_site_aniso_U_12
Pt1 0.01038(4) 0.00980(4) 0.01353(5) 0.00159(3) 0.00125(3) -0.00024(3)
Pt2 0.01034(4) 0.00987(4) 0.00932(4) -0.00021(3) 0.00139(3) 0.00115(3)
P1 0.0103(3) 0.0099(3) 0.0137(3) 0.0008(2) 0.0015(2) 0.0000(2)
P2 0.0115(3) 0.0129(3) 0.0109(3) 0.0008(2) 0.0023(2) 0.0007(2)
S1 0.0182(3) 0.0137(3) 0.0126(3) -0.0019(2) 0.0014(2) 0.0011(2)
S2 0.0146(3) 0.0169(3) 0.0159(3) -0.0008(2) 0.0009(2) 0.0048(2)
F1 0.0212(9) 0.0177(8) 0.0332(10) -0.0057(7) 0.0036(7) -0.0004(7)
F2 0.0347(11) 0.0190(10) 0.0636(15) -0.0145(9) 0.0186(10) 0.0009(8)
F3 0.0296(11) 0.0241(11) 0.093(2) 0.0051(11) 0.0122(11) 0.0175(9)
F4 0.0269(11) 0.0328(12) 0.0727(17) 0.0171(11) -0.0106(10) 0.0101(9)
F5 0.0277(10) 0.0287(10) 0.0316(10) 0.0096(8) -0.0060(8) 0.0022(8)
F6 0.0321(10) 0.0266(9) 0.0161(8) -0.0007(7) 0.0008(7) -0.0063(8)
F7 0.0564(13) 0.0367(11) 0.0185(9) 0.0065(8) 0.0141(9) -0.0039(10)
F8 0.0517(13) 0.0274(11) 0.0447(13) 0.0102(9) 0.0251(10) -0.0121(9)
F9 0.0391(12) 0.0270(10) 0.0477(13) -0.0048(9) 0.0116(9) -0.0216(9)
F10 0.0308(10) 0.0265(9) 0.0205(9) -0.0017(7) -0.0001(7) -0.0126(8)
N1 0.0119(10) 0.0133(10) 0.0117(10) -0.0003(8) 0.0015(7) 0.0029(8)
N2 0.0259(13) 0.0151(11) 0.0231(12) -0.0013(9) 0.0073(10) 0.0066(9)
C1 0.0150(12) 0.0104(12) 0.0291(15) 0.0055(10) 0.0067(11) -0.0005(9)
C2 0.0150(13) 0.0112(12) 0.0382(17) 0.0031(11) 0.0064(11) -0.0011(10)
C3 0.0246(15) 0.0105(13) 0.048(2) -0.0032(12) 0.0131(14) -0.0011(11)
C4 0.0225(16) 0.0127(14) 0.066(3) 0.0066(14) 0.0122(15) 0.0066(12)
C5 0.0175(14) 0.0196(15) 0.056(2) 0.0157(14) -0.0009(14) 0.0035(11)
C6 0.0195(14) 0.0163(14) 0.0363(17) 0.0094(12) 0.0029(12) -0.0005(11)
C7 0.0150(12) 0.0112(12) 0.0180(13) 0.0019(9) 0.0042(9) 0.0016(9)
C8 0.0210(13) 0.0144(12) 0.0179(13) 0.0011(10) 0.0059(10) -0.0001(10)
C9 0.0322(16) 0.0196(14) 0.0205(14) 0.0051(11) 0.0113(12) 0.0019(12)
C10 0.0302(16) 0.0160(14) 0.0364(18) 0.0067(12) 0.0178(13) -0.0028(12)
C11 0.0238(15) 0.0174(14) 0.0325(17) -0.0020(11) 0.0080(12) -0.0074(11)
C12 0.0199(13) 0.0151(13) 0.0211(14) 0.0012(10) 0.0057(10) -0.0017(10)
C13 0.0092(11) 0.0145(12) 0.0130(11) -0.0013(9) 0.0007(9) 0.0021(9)
C14 0.0147(12) 0.0133(12) 0.0184(13) 0.0003(9) 0.0026(9) 0.0005(9)
C15 0.0185(13) 0.0133(13) 0.0266(15) -0.0043(10) -0.0013(11) -0.0006(10)
C16 0.0196(13) 0.0206(14) 0.0205(14) -0.0086(10) 0.0014(10) 0.0027(11)
C17 0.0138(12) 0.0222(14) 0.0136(12) -0.0050(10) -0.0005(9) 0.0038(10)
C18 0.0166(13) 0.0303(16) 0.0132(12) -0.0063(10) 0.0003(10) 0.0038(11)
C19 0.0147(12) 0.0320(16) 0.0113(12) 0.0005(10) 0.0018(9) 0.0043(11)
C20 0.0119(11) 0.0230(13) 0.0119(12) 0.0009(10) 0.0007(9) 0.0032(10)
C21 0.0165(13) 0.0249(15) 0.0163(13) 0.0070(10) 0.0037(10) 0.0017(11)
C22 0.0205(13) 0.0169(13) 0.0222(14) 0.0048(10) 0.0046(11) -0.0003(11)
C23 0.0152(12) 0.0142(12) 0.0169(12) 0.0006(9) 0.0019(9) 0.0009(9)
C24 0.0105(11) 0.0145(12) 0.0109(11) -0.0002(9) 0.0013(8) 0.0044(9)
C25 0.0100(11) 0.0168(12) 0.0135(12) -0.0013(9) 0.0001(9) 0.0034(9)
C26 0.0190(13) 0.0131(12) 0.0156(12) 0.0026(9) 0.0047(10) 0.0040(10)
C27 0.0440(19) 0.0160(14) 0.0232(15) -0.0046(11) 0.0071(13) 0.0061(13)
C28 0.0275(17) 0.0270(17) 0.053(2) -0.0068(15) 0.0070(15) 0.0135(14)
C29 0.0104(11) 0.0148(12) 0.0165(12) 0.0027(9) 0.0019(9) 0.0036(9)
C30 0.0132(12) 0.0202(13) 0.0204(13) -0.0020(10) 0.0017(10) 0.0019(10)
C31 0.0187(14) 0.0309(16) 0.0197(14) -0.0043(11) 0.0006(11) 0.0056(12)
C32 0.0188(14) 0.0370(18) 0.0173(14) 0.0044(12) 0.0041(11) 0.0105(12)
C33 0.0205(14) 0.0267(15) 0.0258(15) 0.0095(12) 0.0099(11) 0.0036(12)
C34 0.0169(13) 0.0167(13) 0.0236(14) 0.0020(10) 0.0071(10) 0.0012(10)
C35 0.0115(11) 0.0160(12) 0.0172(12) -0.0006(9) 0.0010(9) -0.0006(9)
C36 0.0188(13) 0.0169(13) 0.0240(14) 0.0014(10) 0.0002(11) -0.0010(10)
C37 0.0257(16) 0.0196(15) 0.0375(18) -0.0049(12) -0.0006(13) -0.0066(12)
C38 0.0241(16) 0.0355(19) 0.0339(18) -0.0084(14) -0.0088(13) -0.0059(13)
C39 0.0245(15) 0.0363(18) 0.0226(15) 0.0012(13) -0.0082(12) -0.0007(13)
C40 0.0201(13) 0.0206(14) 0.0194(13) 0.0041(10) -0.0030(10) -0.0004(11)
C41 0.0196(13) 0.0150(12) 0.0124(12) 0.0016(9) 0.0053(9) 0.0019(10)
C42 0.0204(13) 0.0199(13) 0.0179(13) 0.0024(10) 0.0076(10) 0.0036(11)
C43 0.0336(17) 0.0248(15) 0.0192(14) 0.0032(11) 0.0108(12) 0.0102(13)
C44 0.050(2) 0.0306(17) 0.0142(14) -0.0016(12) 0.0044(13) 0.0129(15)
C45 0.0427(19) 0.0281(17) 0.0166(14) -0.0043(12) -0.0064(13) 0.0084(14)
C46 0.0272(15) 0.0191(14) 0.0149(13) 0.0000(10) -0.0004(11) 0.0052(11)
C47 0.0127(11) 0.0147(12) 0.0162(12) 0.0014(9) 0.0031(9) 0.0006(9)
C48 0.0158(12) 0.0183(13) 0.0176(13) 0.0027(10) 0.0016(10) -0.0009(10)
C49 0.0149(13) 0.0266(15) 0.0247(15) 0.0055(11) -0.0034(11) -0.0014(11)
C50 0.0142(13) 0.0329(17) 0.0336(17) 0.0094(13) 0.0007(12) -0.0037(12)
C51 0.0186(14) 0.0324(17) 0.0267(16) 0.0071(12) 0.0066(11) -0.0027(12)
C52 0.0164(13) 0.0224(14) 0.0183(13) 0.0034(10) 0.0030(10) -0.0010(10)
C53 0.033(3) 0.051(4) 0.104(7) 0.024(4) 0.006(3) 0.012(3)
Cl1 0.173(4) 0.089(2) 0.105(3) 0.006(2) -0.048(3) 0.061(2)
Cl2 0.0421(9) 0.0470(12) 0.133(3) 0.0357(14) 0.0144(12) 0.0124(8)
C53' 0.057(7) 0.058(8) 0.060(8) -0.003(7) 0.032(7) -0.015(6)
Cl1' 0.0434(19) 0.049(2) 0.064(3) 0.023(2) 0.016(2) 0.0147(16)
Cl2' 0.189(10) 0.092(6) 0.062(4) 0.013(3) -0.011(5) -0.012(6)
C54 0.050(3) 0.088(4) 0.070(4) 0.014(3) 0.017(2) 0.014(3)
Cl3 0.0831(10) 0.0581(8) 0.1180(13) 0.0161(8) 0.0347(9) 0.0061(7)
Cl4 0.1406(17) 0.1602(19) 0.0568(9) 0.0366(11) 0.0353(10) 0.0553(15)

loop_
_atom_type_symbol
_atom_type_description
_atom_type_scat_dispersion_real
_atom_type_scat_dispersion_imag
_atom_type_scat_source
C C 0.0033 0.0016 'International Tables Vol C Tables 4.2.6.8 and 6.1.1.4'
H H 0.0000 0.0000 'International Tables Vol C Tables 4.2.6.8 and 6.1.1.4'
N N 0.0061 0.0033 'International Tables Vol C Tables 4.2.6.8 and 6.1.1.4'
F F 0.0171 0.0103 'International Tables Vol C Tables 4.2.6.8 and 6.1.1.4'
P P 0.1023 0.0942 'International Tables Vol C Tables 4.2.6.8 and 6.1.1.4'
S S 0.1246 0.1234 'International Tables Vol C Tables 4.2.6.8 and 6.1.1.4'
Pt Pt -1.7033 8.3905 'International Tables Vol C Tables 4.2.6.8 and 6.1.1.4'
Cl Cl 0.1484 0.1585 'International Tables Vol C Tables 4.2.6.8 and 6.1.1.4'

loop_
_geom_angle_atom_site_label_1
_geom_angle_atom_site_label_2
_geom_angle_atom_site_label_3
_geom_angle
_geom_angle_site_symmetry_1
_geom_angle_site_symmetry_3
_geom_angle_publ_flag
C7 Pt1 C1 87.08(10) . . ?
C7 Pt1 P2 94.54(7) . . ?
C1 Pt1 P2 172.72(8) . . ?
C7 Pt1 P1 171.56(7) . . ?
C1 Pt1 P1 101.07(7) . . ?
P2 Pt1 P1 77.65(2) . . ?
C13 Pt2 N1 80.32(9) . . ?
C13 Pt2 P2 93.85(7) . . ?
N1 Pt2 P2 173.13(6) . . ?
C13 Pt2 P1 85.01(7) . . ?
N1 Pt2 P1 99.08(6) . . ?
P2 Pt2 P1 76.66(2) . . ?
C13 Pt2 S1 170.66(7) . . ?
N1 Pt2 S1 91.91(6) . . ?
P2 Pt2 S1 94.21(2) . . ?
P1 Pt2 S1 101.45(2) . . ?
C13 Pt2 S2 102.11(7) . . ?
N1 Pt2 S2 88.79(6) . . ?
P2 Pt2 S2 96.02(2) . . ?
P1 Pt2 S2 170.23(2) . . ?
S1 Pt2 S2 72.34(2) . . ?
C29 P1 C35 104.70(12) . . ?
C29 P1 Pt1 124.10(9) . . ?
C35 P1 Pt1 111.06(9) . . ?
C29 P1 Pt2 107.78(8) . . ?
C35 P1 Pt2 109.51(9) . . ?
Pt1 P1 Pt2 99.10(2) . . ?
C41 P2 C47 100.11(12) . . ?
C41 P2 Pt1 118.11(9) . . ?
C47 P2 Pt1 115.65(9) . . ?
C41 P2 Pt2 109.10(9) . . ?
C47 P2 Pt2 114.01(9) . . ?
Pt1 P2 Pt2 100.36(3) . . ?
C26 S1 Pt2 87.56(9) . . ?
C26 S2 Pt2 86.47(9) . . ?
C23 N1 C24 119.4(2) . . ?
C23 N1 Pt2 128.48(18) . . ?
C24 N1 Pt2 112.08(17) . . ?
C26 N2 C28 122.0(3) . . ?
C26 N2 C27 120.4(3) . . ?
C28 N2 C27 117.6(2) . . ?
C6 C1 C2 113.4(3) . . ?
C6 C1 Pt1 125.8(2) . . ?
C2 C1 Pt1 120.7(2) . . ?
F1 C2 C1 120.6(2) . . ?
F1 C2 C3 114.9(3) . . ?
C1 C2 C3 124.5(3) . . ?
F2 C3 C4 120.1(3) . . ?
F2 C3 C2 120.5(3) . . ?
C4 C3 C2 119.4(3) . . ?
F3 C4 C5 121.4(3) . . ?
F3 C4 C3 120.1(3) . . ?
C5 C4 C3 118.5(3) . . ?
F4 C5 C4 119.2(3) . . ?
F4 C5 C6 120.6(3) . . ?
C4 C5 C6 120.1(3) . . ?
F5 C6 C1 120.3(3) . . ?
F5 C6 C5 115.7(3) . . ?
C1 C6 C5 124.0(3) . . ?
C8 C7 C12 114.1(2) . . ?
C8 C7 Pt1 122.7(2) . . ?
C12 C7 Pt1 123.2(2) . . ?
F6 C8 C7 119.9(2) . . ?
F6 C8 C9 116.3(2) . . ?
C7 C8 C9 123.7(3) . . ?
F7 C9 C10 119.5(3) . . ?
F7 C9 C8 120.9(3) . . ?
C10 C9 C8 119.6(3) . . ?
F8 C10 C9 120.2(3) . . ?
F8 C10 C11 120.7(3) . . ?
C9 C10 C11 119.1(3) . . ?
F9 C11 C10 119.8(3) . . ?
F9 C11 C12 120.8(3) . . ?
C10 C11 C12 119.4(3) . . ?
F10 C12 C11 116.1(3) . . ?
F10 C12 C7 119.8(2) . . ?
C11 C12 C7 124.1(3) . . ?
C14 C13 C25 117.2(2) . . ?
C14 C13 Pt2 130.9(2) . . ?
C25 C13 Pt2 111.81(18) . . ?
C13 C14 C15 121.1(3) . . ?
C16 C15 C14 121.2(3) . . ?
C15 C16 C17 120.1(3) . . ?
C16 C17 C25 118.1(3) . . ?
C16 C17 C18 123.1(3) . . ?
C25 C17 C18 118.7(3) . . ?
C19 C18 C17 122.1(3) . . ?
C18 C19 C20 120.5(3) . . ?
C21 C20 C24 118.1(2) . . ?
C21 C20 C19 123.8(3) . . ?
C24 C20 C19 118.2(3) . . ?
C22 C21 C20 119.2(3) . . ?
C21 C22 C23 119.9(3) . . ?
N1 C23 C22 121.9(3) . . ?
N1 C24 C20 121.5(2) . . ?
N1 C24 C25 116.6(2) . . ?
C20 C24 C25 121.8(2) . . ?
C13 C25 C17 122.2(2) . . ?
C13 C25 C24 119.2(2) . . ?
C17 C25 C24 118.6(2) . . ?
N2 C26 S1 122.6(2) . . ?
N2 C26 S2 123.8(2) . . ?
S1 C26 S2 113.51(15) . . ?
C30 C29 C34 118.6(3) . . ?
C30 C29 P1 118.4(2) . . ?
C34 C29 P1 122.7(2) . . ?
C31 C30 C29 120.6(3) . . ?
C32 C31 C30 120.1(3) . . ?
C31 C32 C33 119.7(3) . . ?
C34 C33 C32 120.4(3) . . ?
C33 C34 C29 120.5(3) . . ?
C40 C35 C36 118.4(3) . . ?
C40 C35 P1 117.7(2) . . ?
C36 C35 P1 123.9(2) . . ?
C37 C36 C35 120.6(3) . . ?
C36 C37 C38 120.3(3) . . ?
C39 C38 C37 119.7(3) . . ?
C38 C39 C40 120.2(3) . . ?
C39 C40 C35 120.8(3) . . ?
C46 C41 C42 119.2(3) . . ?
C46 C41 P2 120.3(2) . . ?
C42 C41 P2 120.3(2) . . ?
C43 C42 C41 120.4(3) . . ?
C42 C43 C44 119.9(3) . . ?
C43 C44 C45 120.4(3) . . ?
C44 C45 C46 120.4(3) . . ?
C45 C46 C41 119.6(3) . . ?
C48 C47 C52 118.5(2) . . ?
C48 C47 P2 125.0(2) . . ?
C52 C47 P2 116.5(2) . . ?
C49 C48 C47 120.6(3) . . ?
C48 C49 C50 120.2(3) . . ?
C51 C50 C49 119.6(3) . . ?
C52 C51 C50 120.2(3) . . ?
C51 C52 C47 120.9(3) . . ?
Cl1 C53 Cl2 111.6(4) . . ?
Cl2' C53' Cl1' 113.7(10) . . ?
Cl4 C54 Cl3 111.4(3) . . ?

loop_
_geom_bond_atom_site_label_1
_geom_bond_atom_site_label_2
_geom_bond_distance
_geom_bond_site_symmetry_2
_geom_bond_publ_flag
Pt1 C7 2.057(3) . ?
Pt1 C1 2.075(3) . ?
Pt1 P2 2.3060(7) . ?
Pt1 P1 2.3237(7) . ?
Pt2 C13 2.067(3) . ?
Pt2 N1 2.160(2) . ?
Pt2 P2 2.3271(7) . ?
Pt2 P1 2.3526(7) . ?
Pt2 S1 2.4253(7) . ?
Pt2 S2 2.4550(7) . ?
P1 C29 1.828(3) . ?
P1 C35 1.828(3) . ?
P2 C41 1.818(3) . ?
P2 C47 1.828(3) . ?
S1 C26 1.719(3) . ?
S2 C26 1.725(3) . ?
F1 C2 1.358(3) . ?
F2 C3 1.346(4) . ?
F3 C4 1.343(3) . ?
F4 C5 1.354(4) . ?
F5 C6 1.359(4) . ?
F6 C8 1.357(3) . ?
F7 C9 1.347(3) . ?
F8 C10 1.342(3) . ?
F9 C11 1.349(3) . ?
F10 C12 1.355(3) . ?
N1 C23 1.328(3) . ?
N1 C24 1.366(3) . ?
N2 C26 1.319(3) . ?
N2 C28 1.450(4) . ?
N2 C27 1.462(4) . ?
C1 C6 1.382(4) . ?
C1 C2 1.385(4) . ?
C2 C3 1.387(4) . ?
C3 C4 1.377(5) . ?
C4 C5 1.368(5) . ?
C5 C6 1.388(4) . ?
C7 C8 1.386(4) . ?
C7 C12 1.388(4) . ?
C8 C9 1.387(4) . ?
C9 C10 1.377(5) . ?
C10 C11 1.378(5) . ?
C11 C12 1.381(4) . ?
C13 C14 1.384(4) . ?
C13 C25 1.418(4) . ?
C14 C15 1.412(4) . ?
C15 C16 1.373(4) . ?
C16 C17 1.403(4) . ?
C17 C25 1.421(4) . ?
C17 C18 1.432(4) . ?
C18 C19 1.359(4) . ?
C19 C20 1.434(4) . ?
C20 C21 1.402(4) . ?
C20 C24 1.410(4) . ?
C21 C22 1.375(4) . ?
C22 C23 1.397(4) . ?
C24 C25 1.424(4) . ?
C29 C30 1.395(4) . ?
C29 C34 1.398(4) . ?
C30 C31 1.394(4) . ?
C31 C32 1.380(5) . ?
C32 C33 1.388(5) . ?
C33 C34 1.385(4) . ?
C35 C40 1.396(4) . ?
C35 C36 1.400(4) . ?
C36 C37 1.384(4) . ?
C37 C38 1.388(5) . ?
C38 C39 1.383(5) . ?
C39 C40 1.386(4) . ?
C41 C46 1.397(4) . ?
C41 C42 1.401(4) . ?
C42 C43 1.381(4) . ?
C43 C44 1.382(5) . ?
C44 C45 1.381(5) . ?
C45 C46 1.392(4) . ?
C47 C48 1.394(4) . ?
C47 C52 1.401(4) . ?
C48 C49 1.387(4) . ?
C49 C50 1.392(4) . ?
C50 C51 1.387(4) . ?
C51 C52 1.382(4) . ?
C53 Cl1 1.710(9) . ?
C53 Cl2 1.743(8) . ?
C53' Cl2' 1.70(2) . ?
C53' Cl1' 1.722(16) . ?
C54 Cl4 1.723(5) . ?
C54 Cl3 1.741(6) . ?
